data_7720475
loop_
_publ_author_name
'Ni, Guowei'
'Pan, Yi'
'Zhou, Muyu'
'Sang, Yufeng'
'Yiu, Shek-Man'
'Lau, Kai Chung'
'Chi, Yun'

_publ_section_title
;
 Janus-type diiridium complexes with functional carbene cyclometalates for
 high-energy phosphorescence.
;
_journal_issue 2
_journal_name_full 'Dalton transactions (Cambridge, England : 2003)'
_journal_page_first 904
_journal_page_last 916
_journal_paper_doi 10.1039/d5dt02691a
_journal_volume 55
_journal_year 2026
_chemical_formula_moiety 'C76 H85 Ir N6, CH2Cl2'
_chemical_formula_sum 'C77 H87 Cl2 Ir N6'
_chemical_formula_weight 1359.62
_space_group_crystal_system monoclinic
_space_group_IT_number 14
_space_group_name_Hall '-P 2ybc'
_space_group_name_H-M_alt 'P 1 21/c 1'
_atom_sites_solution_hydrogens geom
_audit_creation_method
;FinalCif 2024.9-0 by Daniel Kratzert, Freiburg 2025, 
https://dkratzert.de/finalcif.html
;
_audit_update_record
;
2025-11-26 deposited with the CCDC.	2025-12-05 downloaded from the CCDC.
;
_cell_angle_alpha 90
_cell_angle_beta 107.720(2)
_cell_angle_gamma 90
_cell_formula_units_Z 4
_cell_length_a 13.1678(4)
_cell_length_b 45.4005(13)
_cell_length_c 11.9060(3)
_cell_measurement_reflns_used 9810
_cell_measurement_temperature 213(2)
_cell_measurement_theta_max 74.88
_cell_measurement_theta_min 3.66
_cell_measurement_wavelength 1.54178
_cell_volume 6780.0(3)
_computing_cell_refinement 'Bruker Saint'
_computing_data_collection 'Bruker Apex3'
_computing_data_reduction 'Bruker Saint'
_computing_molecular_graphics 'shelXle (C.B. Huebschle, rev 1503)'
_computing_structure_refinement 'SHELXL-2019/2 (Sheldrick, 2019)'
_computing_structure_solution 'SHELXT 2014/5 (Sheldrick, 2014)'
_diffrn_ambient_environment N~2~
_diffrn_ambient_temperature 213(2)
_diffrn_detector CPAD
_diffrn_detector_type 'Bruker PHOTON II'
_diffrn_measured_fraction_theta_full 0.991
_diffrn_measured_fraction_theta_max 0.981
_diffrn_measurement_device 'KAPPA diffractometer'
_diffrn_measurement_device_type 'Bruker D8 VENTURE'
_diffrn_measurement_method '\w and \f scans'
_diffrn_radiation_monochromator 'multilayer mirror'
_diffrn_radiation_probe x-ray
_diffrn_radiation_type 'Cu K\a'
_diffrn_radiation_wavelength 1.54178
_diffrn_reflns_av_R_equivalents 0.0844
_diffrn_reflns_av_unetI/netI 0.0786
_diffrn_reflns_Laue_measured_fraction_full 0.991
_diffrn_reflns_Laue_measured_fraction_max 0.981
_diffrn_reflns_limit_h_max 16
_diffrn_reflns_limit_h_min -14
_diffrn_reflns_limit_k_max 55
_diffrn_reflns_limit_k_min -56
_diffrn_reflns_limit_l_max 14
_diffrn_reflns_limit_l_min -14
_diffrn_reflns_number 50789
_diffrn_reflns_point_group_measured_fraction_full 0.991
_diffrn_reflns_point_group_measured_fraction_max 0.981
_diffrn_reflns_theta_full 67.679
_diffrn_reflns_theta_max 75.22
_diffrn_reflns_theta_min 1.946
_diffrn_source 'microfocus sealed tube'
_diffrn_source_current 1.1
_diffrn_source_type 'INCOATEC I\mS 3.0'
_diffrn_source_voltage 50
_exptl_absorpt_coefficient_mu 4.891
_exptl_absorpt_correction_T_max 0.7538
_exptl_absorpt_correction_T_min 0.4968
_exptl_absorpt_correction_type multi-scan
_exptl_absorpt_process_details
;SADABS 2016/2: Krause, L., Herbst-Irmer, R., Sheldrick G.M. & Stalke D., J. 
Appl. Cryst. 48 (2015) 3-10
;
_exptl_crystal_colour colourless
_exptl_crystal_density_diffrn 1.332
_exptl_crystal_description block
_exptl_crystal_F_000 2808
_exptl_crystal_size_max 0.28
_exptl_crystal_size_mid 0.17
_exptl_crystal_size_min 0.03
_refine_diff_density_max 2.002
_refine_diff_density_min -0.802
_refine_diff_density_rms 0.115
_refine_ls_extinction_method none
_refine_ls_goodness_of_fit_ref 1.045
_refine_ls_hydrogen_treatment constr
_refine_ls_matrix_type full
_refine_ls_number_parameters 822
_refine_ls_number_reflns 13747
_refine_ls_number_restraints 108
_refine_ls_restrained_S_all 1.057
_refine_ls_R_factor_all 0.0632
_refine_ls_R_factor_gt 0.0488
_refine_ls_shift/su_max 0.003
_refine_ls_shift/su_mean 0.000
_refine_ls_structure_factor_coef Fsqd
_refine_ls_weighting_details 'w=1/[\s^2^(Fo^2^)+(0.0696P)^2^+2.0076P] where P=(Fo^2^+2Fc^2^)/3'
_refine_ls_weighting_scheme calc
_refine_ls_wR_factor_gt 0.1243
_refine_ls_wR_factor_ref 0.1338
_reflns_Friedel_coverage 0.000
_reflns_number_gt 10934
_reflns_number_total 13747
_reflns_threshold_expression 'I > 2\s(I)'
_cod_data_source_file d5dt02691a2.cif
_cod_data_source_block 7_a
_cod_original_sg_symbol_H-M 'P 21/c'
_cod_database_code 7720475
_shelx_shelxl_version_number 2019/3
_shelx_space_group_comment
;
The symmetry employed for this shelxl refinement is uniquely defined
by the following loop, which should always be used as a source of
symmetry information in preference to the above space-group names.
They are only intended as comments.
;
_bruker_diffrn_measurement_temperature_device 'Oxford Cryostream 1000'
_geom_details
; All esds (except the esd in the dihedral angle between two l.s. planes)
 are estimated using the full covariance matrix.  The cell esds are taken
 into account individually in the estimation of esds in distances, angles
 and torsion angles; correlations between esds in cell parameters are only
 used when they are defined by crystal symmetry.  An approximate (isotropic)
 treatment of cell esds is used for estimating esds involving l.s. planes.
;

loop_
_space_group_symop_operation_xyz
'x, y, z'
'-x, y+1/2, -z+1/2'
'-x, -y, -z'
'x, -y-1/2, z-1/2'

loop_
_atom_site_label
_atom_site_type_symbol
_atom_site_fract_x
_atom_site_fract_y
_atom_site_fract_z
_atom_site_U_iso_or_equiv
_atom_site_adp_type
_atom_site_occupancy
_atom_site_site_symmetry_order
_atom_site_calc_flag
_atom_site_refinement_flags_posn
_atom_site_refinement_flags_adp
_atom_site_refinement_flags_occupancy
_atom_site_disorder_assembly
_atom_site_disorder_group
Ir1 Ir 0.59065(2) 0.38065(2) 0.43983(2) 0.02943(8) Uani 1 1 d . . . . .
N1 N 0.4637(3) 0.44047(8) 0.3723(3) 0.0346(8) Uani 1 1 d . . . . .
N2 N 0.6303(3) 0.44115(8) 0.3798(3) 0.0343(7) Uani 1 1 d . . . . .
N3 N 0.4519(3) 0.37927(9) 0.5911(3) 0.0348(8) Uani 1 1 d . . . . .
N4 N 0.3671(3) 0.35299(9) 0.4375(3) 0.0365(8) Uani 1 1 d . . . . .
N5 N 0.6161(3) 0.33252(8) 0.2880(3) 0.0343(7) Uani 1 1 d . . . . .
N6 N 0.5160(3) 0.36452(8) 0.1687(3) 0.0346(7) Uani 1 1 d . . . . .
C1 C 0.5501(3) 0.42302(10) 0.3882(4) 0.0317(8) Uani 1 1 d . . . . .
C2 C 0.4889(4) 0.46965(11) 0.3582(4) 0.0388(9) Uani 1 1 d . . . . .
C3 C 0.4265(4) 0.49503(11) 0.3451(5) 0.0445(11) Uani 1 1 d . . . . .
H3 H 0.354421 0.494108 0.342056 0.053 Uiso 1 1 calc R U . . .
C4 C 0.4752(5) 0.52156(12) 0.3369(5) 0.0532(13) Uani 1 1 d . . . . .
H4 H 0.435863 0.539138 0.328219 0.064 Uiso 1 1 calc R U . . .
C5 C 0.5822(5) 0.52251(12) 0.3414(6) 0.0532(13) Uani 1 1 d . . . . .
H5 H 0.613337 0.540812 0.335016 0.064 Uiso 1 1 calc R U . . .
C6 C 0.6445(4) 0.49715(12) 0.3551(5) 0.0473(11) Uani 1 1 d . . . . .
H6 H 0.716808 0.498127 0.359222 0.057 Uiso 1 1 calc R U . . .
C7 C 0.5960(3) 0.47054(10) 0.3625(4) 0.0376(9) Uani 1 1 d . . . . .
C8 C 0.7325(3) 0.42735(10) 0.3957(4) 0.0338(8) Uani 1 1 d . . . . .
C9 C 0.8189(3) 0.44230(11) 0.3813(4) 0.0385(9) Uani 1 1 d . . . . .
H9 H 0.812075 0.462144 0.357650 0.046 Uiso 1 1 calc R U . . .
C10 C 0.9176(3) 0.42766(11) 0.4022(4) 0.0394(10) Uani 1 1 d . . . . .
C11 C 0.9215(3) 0.39866(12) 0.4375(5) 0.0441(11) Uani 1 1 d . . . . .
H11 H 0.986723 0.388515 0.455594 0.053 Uiso 1 1 calc R U . . .
C12 C 0.8319(3) 0.38392(10) 0.4473(5) 0.0394(10) Uani 1 1 d . . . . .
H12 H 0.838039 0.363949 0.469133 0.047 Uiso 1 1 calc R U . . .
C13 C 0.7332(3) 0.39783(10) 0.4258(4) 0.0324(8) Uani 1 1 d . . . . .
C14 C 0.3567(3) 0.43070(12) 0.3681(5) 0.0456(11) Uani 1 1 d . . . . .
H14A H 0.304272 0.440892 0.304920 0.068 Uiso 1 1 calc R U . . .
H14B H 0.344439 0.435088 0.442618 0.068 Uiso 1 1 calc R U . . .
H14C H 0.350599 0.409639 0.353914 0.068 Uiso 1 1 calc R U . . .
C15 C 1.0171(4) 0.44311(13) 0.3893(5) 0.0519(13) Uani 1 1 d . . . . .
C16 C 1.0628(5) 0.42380(19) 0.3076(7) 0.073(2) Uani 1 1 d . . . . .
H16A H 1.122566 0.433895 0.293079 0.109 Uiso 1 1 calc R U . . .
H16B H 1.007779 0.420451 0.233264 0.109 Uiso 1 1 calc R U . . .
H16C H 1.086624 0.405052 0.345553 0.109 Uiso 1 1 calc R U . . .
C17 C 0.9928(5) 0.47359(17) 0.3337(9) 0.080(2) Uani 1 1 d . . . . .
H17A H 1.057560 0.482103 0.324974 0.119 Uiso 1 1 calc R U . . .
H17B H 0.965651 0.486145 0.383964 0.119 Uiso 1 1 calc R U . . .
H17C H 0.939840 0.471914 0.256887 0.119 Uiso 1 1 calc R U . . .
C18 C 1.1003(5) 0.44554(18) 0.5098(7) 0.074(2) Uani 1 1 d . . . . .
H18A H 1.161912 0.456160 0.502443 0.111 Uiso 1 1 calc R U . . .
H18B H 1.121823 0.425971 0.540568 0.111 Uiso 1 1 calc R U . . .
H18C H 1.070312 0.456053 0.563192 0.111 Uiso 1 1 calc R U . . .
C19 C 0.6256(3) 0.39645(9) 0.6120(4) 0.0341(9) Uani 1 1 d . . . . .
C20 C 0.7210(3) 0.40893(11) 0.6812(4) 0.0391(9) Uani 1 1 d . . . . .
H20 H 0.776408 0.411587 0.647671 0.047 Uiso 1 1 calc R U . . .
C21 C 0.7379(4) 0.41769(11) 0.7986(4) 0.0412(10) Uani 1 1 d . . . . .
C22 C 0.6542(4) 0.41416(12) 0.8468(5) 0.0463(11) Uani 1 1 d . . . . .
H22 H 0.663117 0.419979 0.924974 0.056 Uiso 1 1 calc R U . . .
C23 C 0.5577(4) 0.40206(12) 0.7794(4) 0.0447(10) Uani 1 1 d . . . . .
H23 H 0.501484 0.399795 0.811920 0.054 Uiso 1 1 calc R U . . .
C24 C 0.5449(3) 0.39342(10) 0.6651(4) 0.0339(9) Uani 1 1 d . . . . .
C25 C 0.4586(3) 0.36879(10) 0.4842(4) 0.0326(8) Uani 1 1 d . . . . .
C26 C 0.3562(3) 0.37095(11) 0.6091(4) 0.0379(9) Uani 1 1 d . . . . .
C27 C 0.3078(4) 0.37665(11) 0.6964(5) 0.0424(10) Uani 1 1 d . . . . .
H27 H 0.340531 0.389242 0.759785 0.051 Uiso 1 1 calc R U . . .
C28 C 0.2082(4) 0.36304(12) 0.6878(5) 0.0482(12) Uani 1 1 d . . . . .
C29 C 0.1606(4) 0.34420(11) 0.5929(5) 0.0444(11) Uani 1 1 d . . . . .
C30 C 0.2069(3) 0.33980(12) 0.5035(4) 0.0424(10) Uani 1 1 d . . . . .
H30 H 0.173598 0.327792 0.438378 0.051 Uiso 1 1 calc R U . . .
C31 C 0.3038(3) 0.35358(11) 0.5125(4) 0.0389(9) Uani 1 1 d . . . . .
C32 C 0.3392(3) 0.33452(11) 0.3352(4) 0.0364(9) Uani 1 1 d . . . . .
C33 C 0.2423(4) 0.33883(12) 0.2485(5) 0.0459(11) Uani 1 1 d . . . . .
H33 H 0.199162 0.355037 0.252510 0.055 Uiso 1 1 calc R U . . .
C34 C 0.2100(4) 0.31894(13) 0.1559(5) 0.0475(11) Uani 1 1 d . . . . .
H34 H 0.144226 0.321914 0.097609 0.057 Uiso 1 1 calc R U . . .
C35 C 0.2714(4) 0.29491(12) 0.1465(4) 0.0430(10) Uani 1 1 d . . . . .
C36 C 0.3691(4) 0.29138(12) 0.2347(5) 0.0459(11) Uani 1 1 d . . . . .
H36 H 0.413255 0.275434 0.230180 0.055 Uiso 1 1 calc R U . . .
C37 C 0.4022(3) 0.31085(11) 0.3283(4) 0.0404(10) Uani 1 1 d . . . . .
H37 H 0.467680 0.307894 0.387100 0.048 Uiso 1 1 calc R U . . .
C38 C 0.8469(4) 0.43084(13) 0.8663(5) 0.0484(12) Uani 1 1 d . . . . .
C39 C 0.8512(5) 0.44035(16) 0.9899(6) 0.0632(16) Uani 1 1 d . . . . .
H39A H 0.921454 0.448153 1.030228 0.095 Uiso 1 1 calc R U . . .
H39B H 0.837049 0.423526 1.033038 0.095 Uiso 1 1 calc R U . . .
H39C H 0.797997 0.455441 0.985292 0.095 Uiso 1 1 calc R U . . .
C40 C 0.8683(5) 0.45793(15) 0.7992(6) 0.0656(16) Uani 1 1 d . . . . .
H40A H 0.936292 0.466581 0.842429 0.098 Uiso 1 1 calc R U . . .
H40B H 0.812033 0.472311 0.791314 0.098 Uiso 1 1 calc R U . . .
H40C H 0.869943 0.451988 0.721516 0.098 Uiso 1 1 calc R U . . .
C41 C 0.9334(4) 0.40755(16) 0.8759(7) 0.0697(19) Uani 1 1 d . . . . .
H41A H 1.002743 0.415902 0.916318 0.105 Uiso 1 1 calc R U . . .
H41B H 0.931886 0.401278 0.797502 0.105 Uiso 1 1 calc R U . . .
H41C H 0.920435 0.390746 0.919908 0.105 Uiso 1 1 calc R U . . .
C42 C 0.1555(5) 0.37004(16) 0.7788(6) 0.0625(15) Uani 1 1 d . . . . .
H42A H 0.153750 0.352525 0.824818 0.094 Uiso 1 1 calc R U . . .
H42B H 0.083319 0.376741 0.740547 0.094 Uiso 1 1 calc R U . . .
H42C H 0.195216 0.385405 0.830293 0.094 Uiso 1 1 calc R U . . .
C43 C 0.0589(4) 0.32828(15) 0.5867(6) 0.0570(14) Uani 1 1 d . . . . .
H43A H 0.035304 0.317108 0.513963 0.086 Uiso 1 1 calc R U . . .
H43B H 0.004526 0.342489 0.588934 0.086 Uiso 1 1 calc R U . . .
H43C H 0.071305 0.314994 0.653348 0.086 Uiso 1 1 calc R U . . .
C44 C 0.2283(4) 0.27257(14) 0.0458(5) 0.0544(13) Uani 1 1 d . . . . .
C45 C 0.3100(6) 0.24915(18) 0.0445(7) 0.078(2) Uani 1 1 d . . . . .
H45A H 0.326150 0.237664 0.116529 0.118 Uiso 1 1 calc R U . . .
H45B H 0.374584 0.258486 0.039062 0.118 Uiso 1 1 calc R U . . .
H45C H 0.281536 0.236302 -0.022844 0.118 Uiso 1 1 calc R U . . .
C46 C 0.1289(6) 0.25766(17) 0.0631(6) 0.0728(19) Uani 1 1 d . . . . .
H46A H 0.149982 0.245516 0.133486 0.109 Uiso 1 1 calc R U . . .
H46B H 0.095009 0.245444 -0.004794 0.109 Uiso 1 1 calc R U . . .
H46C H 0.079194 0.272630 0.071590 0.109 Uiso 1 1 calc R U . . .
C47 C 0.1977(5) 0.28868(17) -0.0723(5) 0.0646(16) Uani 1 1 d . . . . .
H47A H 0.259318 0.299045 -0.080785 0.097 Uiso 1 1 calc R U . . .
H47B H 0.141289 0.302698 -0.075297 0.097 Uiso 1 1 calc R U . . .
H47C H 0.172860 0.274543 -0.135853 0.097 Uiso 1 1 calc R U . . .
C48 C 0.6658(3) 0.34045(9) 0.4944(4) 0.0316(8) Uani 1 1 d . . . . .
C49 C 0.7187(3) 0.33063(11) 0.6068(4) 0.0361(9) Uani 1 1 d . . . . .
H49 H 0.712322 0.341740 0.670942 0.043 Uiso 1 1 calc R U . . .
C50 C 0.7814(3) 0.30500(11) 0.6308(4) 0.0399(10) Uani 1 1 d . . . . .
C51 C 0.7945(3) 0.28941(10) 0.5356(5) 0.0404(10) Uani 1 1 d . . . . .
H51 H 0.840168 0.272993 0.549232 0.048 Uiso 1 1 calc R U . . .
C52 C 0.7412(3) 0.29778(11) 0.4214(4) 0.0391(9) Uani 1 1 d . . . . .
H52 H 0.749446 0.286892 0.357517 0.047 Uiso 1 1 calc R U . . .
C53 C 0.6757(3) 0.32229(10) 0.4014(4) 0.0343(9) Uani 1 1 d . . . . .
C54 C 0.5677(3) 0.35938(10) 0.2832(4) 0.0339(8) Uani 1 1 d . . . . .
C55 C 0.5868(3) 0.31947(10) 0.1761(4) 0.0363(9) Uani 1 1 d . . . . .
C56 C 0.6038(4) 0.29215(11) 0.1335(5) 0.0421(10) Uani 1 1 d . . . . .
H56 H 0.645981 0.277976 0.184334 0.051 Uiso 1 1 calc R U . . .
C57 C 0.5573(4) 0.28592(12) 0.0135(5) 0.0457(11) Uani 1 1 d . . . . .
C58 C 0.4967(4) 0.30786(13) -0.0630(5) 0.0491(12) Uani 1 1 d . . . . .
C59 C 0.4802(4) 0.33490(12) -0.0193(4) 0.0446(11) Uani 1 1 d . . . . .
H59 H 0.439225 0.349340 -0.069636 0.054 Uiso 1 1 calc R U . . .
C60 C 0.5249(3) 0.34053(11) 0.1002(4) 0.0379(9) Uani 1 1 d . . . . .
C61 C 0.4559(3) 0.39068(10) 0.1207(4) 0.0343(9) Uani 1 1 d . . . . .
C62 C 0.3478(4) 0.39019(12) 0.0876(5) 0.0495(12) Uani 1 1 d . . . . .
H62 H 0.311541 0.373090 0.098197 0.059 Uiso 1 1 calc R U . . .
C63 C 0.2916(4) 0.41517(13) 0.0381(5) 0.0502(12) Uani 1 1 d . . . . .
H63 H 0.216687 0.414590 0.014134 0.060 Uiso 1 1 calc R U . . .
C64 C 0.3414(4) 0.44080(11) 0.0226(4) 0.0391(10) Uani 1 1 d . . . . .
C65 C 0.4521(4) 0.44055(12) 0.0586(5) 0.0489(12) Uani 1 1 d . . . . .
H65 H 0.488780 0.457748 0.049967 0.059 Uiso 1 1 calc R U . . .
C66 C 0.5100(4) 0.41570(11) 0.1069(5) 0.0439(11) Uani 1 1 d . . . . .
H66 H 0.584943 0.415910 0.129842 0.053 Uiso 1 1 calc R U . . .
C67 C 0.8321(4) 0.29521(12) 0.7597(5) 0.0466(11) Uani 1 1 d . . . . .
C68 C 0.7437(5) 0.28954(17) 0.8155(5) 0.0628(16) Uani 1 1 d . . . . .
H68A H 0.691102 0.276356 0.765560 0.094 Uiso 1 1 calc R U . . .
H68B H 0.709889 0.308042 0.823934 0.094 Uiso 1 1 calc R U . . .
H68C H 0.773975 0.280623 0.892517 0.094 Uiso 1 1 calc R U . . .
C69 C 0.9049(4) 0.31997(14) 0.8284(5) 0.0558(14) Uani 1 1 d . . . . .
H69A H 0.956315 0.325239 0.788272 0.084 Uiso 1 1 calc R U . . .
H69B H 0.942129 0.313204 0.907475 0.084 Uiso 1 1 calc R U . . .
H69C H 0.861990 0.337067 0.832622 0.084 Uiso 1 1 calc R U . . .
C70 C 0.8969(5) 0.26694(15) 0.7684(6) 0.0646(16) Uani 1 1 d . . . . .
H70A H 0.958816 0.270784 0.742780 0.097 Uiso 1 1 calc R U . . .
H70B H 0.853104 0.251930 0.718520 0.097 Uiso 1 1 calc R U . . .
H70C H 0.919802 0.260151 0.849509 0.097 Uiso 1 1 calc R U . . .
C71 C 0.5692(5) 0.25581(13) -0.0308(5) 0.0556(13) Uani 1 1 d . . . . .
H71A H 0.499259 0.247162 -0.065428 0.083 Uiso 1 1 calc R U . . .
H71B H 0.610108 0.243631 0.034186 0.083 Uiso 1 1 calc R U . . .
H71C H 0.605921 0.257047 -0.089957 0.083 Uiso 1 1 calc R U . . .
C72 C 0.4463(5) 0.30103(16) -0.1925(5) 0.0667(18) Uani 1 1 d . . . . .
H72A H 0.396820 0.316605 -0.229019 0.100 Uiso 1 1 calc R U . . .
H72B H 0.408330 0.282454 -0.200755 0.100 Uiso 1 1 calc R U . . .
H72C H 0.501444 0.299654 -0.230858 0.100 Uiso 1 1 calc R U . . .
C73 C 0.2741(4) 0.46756(12) -0.0361(5) 0.0487(12) Uani 1 1 d . . . . .
C74 C 0.2119(5) 0.45906(15) -0.1631(6) 0.0647(16) Uani 1 1 d . . . . .
H74A H 0.176472 0.476343 -0.205060 0.097 Uiso 1 1 calc R U . . .
H74B H 0.159069 0.444239 -0.162162 0.097 Uiso 1 1 calc R U . . .
H74C H 0.260698 0.451228 -0.202293 0.097 Uiso 1 1 calc R U . . .
C75 C 0.1942(5) 0.47515(14) 0.0310(7) 0.0632(16) Uani 1 1 d . . . . .
H75A H 0.150269 0.491618 -0.007263 0.095 Uiso 1 1 calc R U . . .
H75B H 0.232881 0.480406 0.111638 0.095 Uiso 1 1 calc R U . . .
H75C H 0.149300 0.458210 0.030750 0.095 Uiso 1 1 calc R U . . .
C76 C 0.3428(5) 0.49441(13) -0.0375(6) 0.0614(15) Uani 1 1 d . . . . .
H76A H 0.297950 0.510451 -0.078332 0.092 Uiso 1 1 calc R U . . .
H76B H 0.394416 0.489572 -0.078008 0.092 Uiso 1 1 calc R U . . .
H76C H 0.379942 0.500313 0.042780 0.092 Uiso 1 1 calc R U . . .
C77 C 0.8386(11) 0.3430(5) 1.1921(14) 0.132(2) Uani 0.75 1 d D U P A 1
H77A H 0.844595 0.358101 1.252642 0.158 Uiso 0.75 1 calc R U P A 1
H77B H 0.794848 0.326998 1.207840 0.158 Uiso 0.75 1 calc R U P A 1
Cl1 Cl 0.7725(3) 0.35806(12) 1.0573(4) 0.1254(13) Uani 0.75 1 d D U P A 1
Cl2 Cl 0.9619(4) 0.32959(18) 1.2071(6) 0.1654(19) Uani 0.75 1 d D U P A 1
C77A C 0.875(4) 0.3431(8) 1.235(3) 0.141(3) Uani 0.25 1 d D U P B 2
H77C H 0.934763 0.354077 1.288533 0.169 Uiso 0.25 1 calc R U P B 2
H77D H 0.824128 0.339115 1.278517 0.169 Uiso 0.25 1 calc R U P B 2
Cl1A Cl 0.8130(15) 0.3658(5) 1.1150(18) 0.160(3) Uani 0.25 1 d D U P B 2
Cl2A Cl 0.9244(12) 0.3093(4) 1.2035(15) 0.138(3) Uani 0.25 1 d D U P B 2

loop_
_atom_site_aniso_label
_atom_site_aniso_U_11
_atom_site_aniso_U_22
_atom_site_aniso_U_33
_atom_site_aniso_U_23
_atom_site_aniso_U_13
_atom_site_aniso_U_12
Ir1 0.02941(10) 0.02738(11) 0.03052(12) 0.00010(7) 0.00762(7) 0.00205(6)
N1 0.0344(16) 0.0316(19) 0.0377(19) 0.0025(15) 0.0110(14) 0.0102(13)
N2 0.0343(16) 0.0300(19) 0.0373(19) 0.0021(15) 0.0091(14) 0.0029(13)
N3 0.0341(17) 0.036(2) 0.0344(19) -0.0016(15) 0.0111(14) 0.0003(13)
N4 0.0332(15) 0.038(2) 0.039(2) -0.0023(16) 0.0123(14) -0.0015(14)
N5 0.0372(16) 0.0311(19) 0.0328(19) 0.0015(15) 0.0082(13) 0.0034(13)
N6 0.0449(17) 0.0272(18) 0.0308(18) 0.0012(14) 0.0101(14) 0.0071(14)
C1 0.0329(17) 0.028(2) 0.033(2) 0.0030(16) 0.0081(15) 0.0032(15)
C2 0.045(2) 0.036(2) 0.036(2) 0.0030(18) 0.0130(17) 0.0089(18)
C3 0.047(2) 0.037(3) 0.047(3) 0.001(2) 0.011(2) 0.0142(19)
C4 0.068(3) 0.032(3) 0.057(3) 0.003(2) 0.016(2) 0.017(2)
C5 0.068(3) 0.028(2) 0.065(3) 0.009(2) 0.022(3) 0.005(2)
C6 0.052(2) 0.033(3) 0.058(3) 0.003(2) 0.020(2) 0.0017(19)
C7 0.041(2) 0.031(2) 0.036(2) -0.0007(18) 0.0065(17) 0.0046(16)
C8 0.0332(18) 0.032(2) 0.035(2) -0.0038(17) 0.0085(15) 0.0025(15)
C9 0.0353(19) 0.034(2) 0.047(3) 0.0046(19) 0.0132(17) 0.0023(16)
C10 0.0343(19) 0.041(3) 0.044(3) 0.005(2) 0.0137(17) 0.0018(17)
C11 0.0327(19) 0.046(3) 0.055(3) 0.000(2) 0.0144(18) 0.0040(18)
C12 0.0310(19) 0.035(2) 0.053(3) 0.004(2) 0.0129(18) 0.0038(16)
C13 0.0296(17) 0.035(2) 0.035(2) -0.0044(17) 0.0126(15) -0.0023(15)
C14 0.037(2) 0.042(3) 0.059(3) 0.002(2) 0.016(2) 0.0048(18)
C15 0.038(2) 0.053(3) 0.066(3) 0.008(3) 0.016(2) -0.004(2)
C16 0.043(3) 0.104(6) 0.080(5) 0.009(4) 0.031(3) -0.002(3)
C17 0.056(3) 0.068(4) 0.117(6) 0.035(4) 0.030(4) -0.006(3)
C18 0.049(3) 0.083(5) 0.079(5) 0.001(4) 0.002(3) -0.020(3)
C19 0.0379(18) 0.025(2) 0.037(2) -0.0019(17) 0.0083(16) 0.0021(15)
C20 0.0379(19) 0.042(2) 0.036(2) -0.005(2) 0.0086(16) 0.0019(18)
C21 0.041(2) 0.034(2) 0.043(3) -0.0048(19) 0.0052(18) 0.0030(17)
C22 0.052(2) 0.048(3) 0.037(3) -0.007(2) 0.0124(19) 0.000(2)
C23 0.045(2) 0.049(3) 0.041(3) 0.002(2) 0.0145(19) 0.002(2)
C24 0.0351(18) 0.032(2) 0.033(2) 0.0001(17) 0.0072(15) 0.0028(15)
C25 0.0317(17) 0.031(2) 0.035(2) 0.0044(17) 0.0105(15) -0.0004(15)
C26 0.0354(19) 0.033(2) 0.045(3) 0.0049(19) 0.0119(17) 0.0024(16)
C27 0.048(2) 0.039(3) 0.047(3) 0.003(2) 0.025(2) 0.0034(18)
C28 0.045(2) 0.043(3) 0.062(3) 0.014(2) 0.023(2) 0.0049(19)
C29 0.041(2) 0.038(3) 0.056(3) 0.009(2) 0.017(2) 0.0015(18)
C30 0.037(2) 0.050(3) 0.042(3) 0.000(2) 0.0138(18) -0.0025(18)
C31 0.0376(19) 0.037(2) 0.043(2) 0.0009(19) 0.0135(17) 0.0011(17)
C32 0.0319(18) 0.040(2) 0.038(2) -0.0036(19) 0.0109(16) -0.0053(16)
C33 0.041(2) 0.044(3) 0.050(3) 0.004(2) 0.0096(19) 0.0027(19)
C34 0.040(2) 0.057(3) 0.039(3) 0.000(2) 0.0017(18) -0.002(2)
C35 0.044(2) 0.043(3) 0.038(2) 0.003(2) 0.0058(18) -0.0034(19)
C36 0.047(2) 0.041(3) 0.045(3) -0.001(2) 0.007(2) 0.0009(19)
C37 0.038(2) 0.042(3) 0.039(2) -0.001(2) 0.0078(17) -0.0039(17)
C38 0.044(2) 0.048(3) 0.046(3) -0.010(2) 0.003(2) -0.002(2)
C39 0.060(3) 0.064(4) 0.053(3) -0.015(3) -0.002(3) -0.010(3)
C40 0.063(3) 0.059(4) 0.067(4) -0.011(3) 0.009(3) -0.017(3)
C41 0.044(3) 0.066(4) 0.086(5) -0.020(4) 0.000(3) 0.006(3)
C42 0.068(3) 0.061(4) 0.077(4) -0.004(3) 0.049(3) -0.007(3)
C43 0.045(2) 0.065(4) 0.068(4) 0.007(3) 0.028(2) -0.002(2)
C44 0.055(3) 0.052(3) 0.045(3) -0.007(2) -0.001(2) -0.006(2)
C45 0.081(4) 0.074(5) 0.062(4) -0.030(4) -0.004(3) 0.013(3)
C46 0.074(4) 0.070(4) 0.062(4) -0.003(3) 0.002(3) -0.029(3)
C47 0.073(4) 0.071(4) 0.044(3) -0.004(3) 0.009(3) -0.004(3)
C48 0.0286(16) 0.028(2) 0.038(2) 0.0036(17) 0.0087(15) -0.0006(14)
C49 0.0381(19) 0.037(2) 0.032(2) -0.0021(18) 0.0095(16) -0.0003(16)
C50 0.0379(19) 0.036(2) 0.043(3) 0.0065(19) 0.0083(17) -0.0020(17)
C51 0.041(2) 0.030(2) 0.049(3) 0.0037(19) 0.0107(18) 0.0075(16)
C52 0.046(2) 0.031(2) 0.041(2) 0.0006(18) 0.0140(18) 0.0049(17)
C53 0.0366(18) 0.029(2) 0.037(2) 0.0013(17) 0.0111(16) -0.0009(15)
C54 0.0343(17) 0.029(2) 0.038(2) 0.0002(18) 0.0097(15) 0.0008(15)
C55 0.0401(19) 0.031(2) 0.036(2) -0.0006(18) 0.0088(16) 0.0004(16)
C56 0.049(2) 0.034(2) 0.043(3) -0.001(2) 0.0135(19) 0.0049(18)
C57 0.051(2) 0.037(3) 0.046(3) -0.007(2) 0.011(2) 0.0049(19)
C58 0.054(3) 0.052(3) 0.038(3) -0.007(2) 0.009(2) 0.007(2)
C59 0.053(2) 0.042(3) 0.036(2) -0.002(2) 0.0098(19) 0.009(2)
C60 0.042(2) 0.035(2) 0.037(2) -0.0021(18) 0.0110(17) 0.0022(17)
C61 0.043(2) 0.033(2) 0.027(2) -0.0022(17) 0.0099(16) 0.0063(17)
C62 0.047(2) 0.035(3) 0.062(3) 0.002(2) 0.009(2) -0.0004(19)
C63 0.041(2) 0.050(3) 0.057(3) 0.006(2) 0.011(2) 0.009(2)
C64 0.048(2) 0.034(2) 0.032(2) -0.0037(18) 0.0069(17) 0.0014(18)
C65 0.048(2) 0.039(3) 0.056(3) 0.003(2) 0.011(2) -0.002(2)
C66 0.040(2) 0.038(3) 0.051(3) 0.009(2) 0.0098(19) 0.0033(18)
C67 0.051(2) 0.043(3) 0.042(3) 0.011(2) 0.008(2) 0.001(2)
C68 0.065(3) 0.077(5) 0.046(3) 0.016(3) 0.016(3) -0.007(3)
C69 0.056(3) 0.054(3) 0.046(3) 0.006(2) -0.001(2) -0.005(2)
C70 0.073(3) 0.059(4) 0.051(3) 0.016(3) 0.003(3) 0.020(3)
C71 0.069(3) 0.046(3) 0.051(3) -0.010(2) 0.016(2) 0.008(2)
C72 0.078(4) 0.064(4) 0.044(3) -0.017(3) -0.001(3) 0.019(3)
C73 0.050(2) 0.040(3) 0.050(3) 0.005(2) 0.005(2) 0.009(2)
C74 0.076(4) 0.053(4) 0.051(3) 0.009(3) -0.002(3) 0.006(3)
C75 0.063(3) 0.042(3) 0.082(4) -0.002(3) 0.019(3) 0.016(2)
C76 0.069(3) 0.036(3) 0.075(4) 0.011(3) 0.014(3) 0.007(2)
C77 0.107(3) 0.172(5) 0.122(4) 0.014(4) 0.044(3) 0.010(4)
Cl1 0.107(2) 0.150(4) 0.122(3) 0.019(3) 0.0392(19) -0.015(2)
Cl2 0.102(2) 0.243(5) 0.151(3) -0.003(4) 0.037(2) 0.023(3)
C77A 0.116(4) 0.177(5) 0.133(5) 0.008(4) 0.044(4) 0.008(4)
Cl1A 0.143(6) 0.173(6) 0.149(6) 0.016(5) 0.023(5) -0.011(5)
Cl2A 0.119(5) 0.173(6) 0.137(5) 0.006(5) 0.060(5) -0.003(4)

loop_
_atom_type_symbol
_atom_type_description
_atom_type_scat_dispersion_real
_atom_type_scat_dispersion_imag
_atom_type_scat_source
C C 0.0181 0.0091 'International Tables Vol C Tables 4.2.6.8 and 6.1.1.4'
H H 0.0000 0.0000 'International Tables Vol C Tables 4.2.6.8 and 6.1.1.4'
Ir Ir -4.7710 6.5667 'International Tables Vol C Tables 4.2.6.8 and 6.1.1.4'
N N 0.0311 0.0180 'International Tables Vol C Tables 4.2.6.8 and 6.1.1.4'
Cl Cl 0.3639 0.7018 'International Tables Vol C Tables 4.2.6.8 and 6.1.1.4'

loop_
_geom_angle_atom_site_label_1
_geom_angle_atom_site_label_2
_geom_angle_atom_site_label_3
_geom_angle
_geom_angle_site_symmetry_1
_geom_angle_site_symmetry_3
_geom_angle_publ_flag
C25 Ir1 C54 102.22(17) . . ?
C25 Ir1 C1 99.29(17) . . ?
C54 Ir1 C1 102.63(17) . . ?
C25 Ir1 C48 92.84(16) . . ?
C54 Ir1 C48 78.12(17) . . ?
C1 Ir1 C48 167.33(16) . . ?
C25 Ir1 C13 168.34(18) . . ?
C54 Ir1 C13 89.43(16) . . ?
C1 Ir1 C13 77.45(17) . . ?
C48 Ir1 C13 89.94(16) . . ?
C25 Ir1 C19 77.68(17) . . ?
C54 Ir1 C19 171.17(17) . . ?
C1 Ir1 C19 86.04(17) . . ?
C48 Ir1 C19 93.06(17) . . ?
C13 Ir1 C19 90.87(17) . . ?
C1 N1 C2 110.7(4) . . ?
C1 N1 C14 126.0(4) . . ?
C2 N1 C14 123.2(4) . . ?
C1 N2 C7 111.3(3) . . ?
C1 N2 C8 116.1(4) . . ?
C7 N2 C8 132.6(4) . . ?
C25 N3 C26 111.2(4) . . ?
C25 N3 C24 116.1(4) . . ?
C26 N3 C24 132.4(4) . . ?
C25 N4 C31 110.7(4) . . ?
C25 N4 C32 128.3(4) . . ?
C31 N4 C32 120.5(4) . . ?
C54 N5 C55 110.4(4) . . ?
C54 N5 C53 116.5(4) . . ?
C55 N5 C53 132.8(4) . . ?
C54 N6 C60 110.6(4) . . ?
C54 N6 C61 126.2(4) . . ?
C60 N6 C61 123.2(4) . . ?
N1 C1 N2 105.8(4) . . ?
N1 C1 Ir1 136.6(3) . . ?
N2 C1 Ir1 116.9(3) . . ?
N1 C2 C3 130.3(4) . . ?
N1 C2 C7 107.4(4) . . ?
C3 C2 C7 122.3(5) . . ?
C4 C3 C2 117.2(5) . . ?
C4 C3 H3 121.4 . . ?
C2 C3 H3 121.4 . . ?
C3 C4 C5 120.6(5) . . ?
C3 C4 H4 119.7 . . ?
C5 C4 H4 119.7 . . ?
C6 C5 C4 122.1(5) . . ?
C6 C5 H5 119.0 . . ?
C4 C5 H5 119.0 . . ?
C7 C6 C5 117.6(5) . . ?
C7 C6 H6 121.2 . . ?
C5 C6 H6 121.2 . . ?
C6 C7 C2 120.2(4) . . ?
C6 C7 N2 135.0(4) . . ?
C2 C7 N2 104.7(4) . . ?
C9 C8 C13 124.6(4) . . ?
C9 C8 N2 122.8(4) . . ?
C13 C8 N2 112.7(4) . . ?
C8 C9 C10 119.7(4) . . ?
C8 C9 H9 120.1 . . ?
C10 C9 H9 120.1 . . ?
C11 C10 C9 116.7(4) . . ?
C11 C10 C15 120.9(4) . . ?
C9 C10 C15 122.3(5) . . ?
C10 C11 C12 122.1(4) . . ?
C10 C11 H11 119.0 . . ?
C12 C11 H11 119.0 . . ?
C11 C12 C13 122.2(4) . . ?
C11 C12 H12 118.9 . . ?
C13 C12 H12 118.9 . . ?
C8 C13 C12 114.6(4) . . ?
C8 C13 Ir1 116.6(3) . . ?
C12 C13 Ir1 128.8(3) . . ?
N1 C14 H14A 109.5 . . ?
N1 C14 H14B 109.5 . . ?
H14A C14 H14B 109.5 . . ?
N1 C14 H14C 109.5 . . ?
H14A C14 H14C 109.5 . . ?
H14B C14 H14C 109.5 . . ?
C18 C15 C17 109.8(6) . . ?
C18 C15 C10 109.3(5) . . ?
C17 C15 C10 112.7(4) . . ?
C18 C15 C16 108.9(5) . . ?
C17 C15 C16 108.0(6) . . ?
C10 C15 C16 108.0(5) . . ?
C15 C16 H16A 109.5 . . ?
C15 C16 H16B 109.5 . . ?
H16A C16 H16B 109.5 . . ?
C15 C16 H16C 109.5 . . ?
H16A C16 H16C 109.5 . . ?
H16B C16 H16C 109.5 . . ?
C15 C17 H17A 109.5 . . ?
C15 C17 H17B 109.5 . . ?
H17A C17 H17B 109.5 . . ?
C15 C17 H17C 109.5 . . ?
H17A C17 H17C 109.5 . . ?
H17B C17 H17C 109.5 . . ?
C15 C18 H18A 109.5 . . ?
C15 C18 H18B 109.5 . . ?
H18A C18 H18B 109.5 . . ?
C15 C18 H18C 109.5 . . ?
H18A C18 H18C 109.5 . . ?
H18B C18 H18C 109.5 . . ?
C20 C19 C24 116.3(4) . . ?
C20 C19 Ir1 127.6(3) . . ?
C24 C19 Ir1 116.1(3) . . ?
C19 C20 C21 123.0(4) . . ?
C19 C20 H20 118.5 . . ?
C21 C20 H20 118.5 . . ?
C22 C21 C20 118.0(4) . . ?
C22 C21 C38 123.8(5) . . ?
C20 C21 C38 118.2(5) . . ?
C23 C22 C21 120.2(5) . . ?
C23 C22 H22 119.9 . . ?
C21 C22 H22 119.9 . . ?
C24 C23 C22 119.9(5) . . ?
C24 C23 H23 120.1 . . ?
C22 C23 H23 120.1 . . ?
C23 C24 C19 122.5(4) . . ?
C23 C24 N3 124.3(4) . . ?
C19 C24 N3 113.1(4) . . ?
N4 C25 N3 105.0(4) . . ?
N4 C25 Ir1 138.5(3) . . ?
N3 C25 Ir1 116.4(3) . . ?
C31 C26 N3 105.7(4) . . ?
C31 C26 C27 119.7(4) . . ?
N3 C26 C27 134.6(5) . . ?
C26 C27 C28 118.9(5) . . ?
C26 C27 H27 120.5 . . ?
C28 C27 H27 120.5 . . ?
C29 C28 C27 119.8(5) . . ?
C29 C28 C42 121.6(5) . . ?
C27 C28 C42 118.6(5) . . ?
C30 C29 C28 120.7(4) . . ?
C30 C29 C43 119.0(5) . . ?
C28 C29 C43 120.3(5) . . ?
C29 C30 C31 118.6(5) . . ?
C29 C30 H30 120.7 . . ?
C31 C30 H30 120.7 . . ?
C26 C31 C30 122.0(5) . . ?
C26 C31 N4 107.3(4) . . ?
C30 C31 N4 130.7(5) . . ?
C37 C32 C33 120.0(5) . . ?
C37 C32 N4 120.3(4) . . ?
C33 C32 N4 119.4(4) . . ?
C34 C33 C32 119.3(5) . . ?
C34 C33 H33 120.3 . . ?
C32 C33 H33 120.3 . . ?
C35 C34 C33 122.1(4) . . ?
C35 C34 H34 118.9 . . ?
C33 C34 H34 118.9 . . ?
C34 C35 C36 117.1(5) . . ?
C34 C35 C44 119.8(4) . . ?
C36 C35 C44 123.0(5) . . ?
C37 C36 C35 121.5(5) . . ?
C37 C36 H36 119.2 . . ?
C35 C36 H36 119.2 . . ?
C32 C37 C36 119.9(4) . . ?
C32 C37 H37 120.0 . . ?
C36 C37 H37 120.0 . . ?
C39 C38 C41 108.4(5) . . ?
C39 C38 C21 111.9(5) . . ?
C41 C38 C21 109.0(4) . . ?
C39 C38 C40 108.5(5) . . ?
C41 C38 C40 109.9(6) . . ?
C21 C38 C40 109.1(4) . . ?
C38 C39 H39A 109.5 . . ?
C38 C39 H39B 109.5 . . ?
H39A C39 H39B 109.5 . . ?
C38 C39 H39C 109.5 . . ?
H39A C39 H39C 109.5 . . ?
H39B C39 H39C 109.5 . . ?
C38 C40 H40A 109.5 . . ?
C38 C40 H40B 109.5 . . ?
H40A C40 H40B 109.5 . . ?
C38 C40 H40C 109.5 . . ?
H40A C40 H40C 109.5 . . ?
H40B C40 H40C 109.5 . . ?
C38 C41 H41A 109.5 . . ?
C38 C41 H41B 109.5 . . ?
H41A C41 H41B 109.5 . . ?
C38 C41 H41C 109.5 . . ?
H41A C41 H41C 109.5 . . ?
H41B C41 H41C 109.5 . . ?
C28 C42 H42A 109.5 . . ?
C28 C42 H42B 109.5 . . ?
H42A C42 H42B 109.5 . . ?
C28 C42 H42C 109.5 . . ?
H42A C42 H42C 109.5 . . ?
H42B C42 H42C 109.5 . . ?
C29 C43 H43A 109.5 . . ?
C29 C43 H43B 109.5 . . ?
H43A C43 H43B 109.5 . . ?
C29 C43 H43C 109.5 . . ?
H43A C43 H43C 109.5 . . ?
H43B C43 H43C 109.5 . . ?
C45 C44 C47 108.4(6) . . ?
C45 C44 C35 112.1(4) . . ?
C47 C44 C35 109.4(5) . . ?
C45 C44 C46 109.1(6) . . ?
C47 C44 C46 109.6(5) . . ?
C35 C44 C46 108.1(5) . . ?
C44 C45 H45A 109.5 . . ?
C44 C45 H45B 109.5 . . ?
H45A C45 H45B 109.5 . . ?
C44 C45 H45C 109.5 . . ?
H45A C45 H45C 109.5 . . ?
H45B C45 H45C 109.5 . . ?
C44 C46 H46A 109.5 . . ?
C44 C46 H46B 109.5 . . ?
H46A C46 H46B 109.5 . . ?
C44 C46 H46C 109.5 . . ?
H46A C46 H46C 109.5 . . ?
H46B C46 H46C 109.5 . . ?
C44 C47 H47A 109.5 . . ?
C44 C47 H47B 109.5 . . ?
H47A C47 H47B 109.5 . . ?
C44 C47 H47C 109.5 . . ?
H47A C47 H47C 109.5 . . ?
H47B C47 H47C 109.5 . . ?
C49 C48 C53 115.5(4) . . ?
C49 C48 Ir1 129.5(3) . . ?
C53 C48 Ir1 114.4(3) . . ?
C48 C49 C50 123.8(4) . . ?
C48 C49 H49 118.1 . . ?
C50 C49 H49 118.1 . . ?
C51 C50 C49 117.8(4) . . ?
C51 C50 C67 122.8(4) . . ?
C49 C50 C67 119.4(5) . . ?
C52 C51 C50 120.7(4) . . ?
C52 C51 H51 119.6 . . ?
C50 C51 H51 119.6 . . ?
C51 C52 C53 119.6(5) . . ?
C51 C52 H52 120.2 . . ?
C53 C52 H52 120.2 . . ?
C52 C53 C48 122.3(4) . . ?
C52 C53 N5 124.2(4) . . ?
C48 C53 N5 113.4(4) . . ?
N6 C54 N5 106.4(4) . . ?
N6 C54 Ir1 137.1(3) . . ?
N5 C54 Ir1 116.5(3) . . ?
C56 C55 C60 120.3(4) . . ?
C56 C55 N5 134.4(4) . . ?
C60 C55 N5 105.3(4) . . ?
C55 C56 C57 119.0(5) . . ?
C55 C56 H56 120.5 . . ?
C57 C56 H56 120.5 . . ?
C56 C57 C58 119.9(5) . . ?
C56 C57 C71 119.0(5) . . ?
C58 C57 C71 121.0(5) . . ?
C59 C58 C57 120.4(5) . . ?
C59 C58 C72 119.8(5) . . ?
C57 C58 C72 119.8(5) . . ?
C58 C59 C60 119.0(5) . . ?
C58 C59 H59 120.5 . . ?
C60 C59 H59 120.5 . . ?
N6 C60 C59 131.5(4) . . ?
N6 C60 C55 107.1(4) . . ?
C59 C60 C55 121.3(5) . . ?
C62 C61 C66 121.0(4) . . ?
C62 C61 N6 120.1(4) . . ?
C66 C61 N6 118.9(4) . . ?
C61 C62 C63 119.2(5) . . ?
C61 C62 H62 120.4 . . ?
C63 C62 H62 120.4 . . ?
C64 C63 C62 122.4(5) . . ?
C64 C63 H63 118.8 . . ?
C62 C63 H63 118.8 . . ?
C63 C64 C65 116.8(5) . . ?
C63 C64 C73 119.8(4) . . ?
C65 C64 C73 123.5(5) . . ?
C66 C65 C64 121.9(5) . . ?
C66 C65 H65 119.0 . . ?
C64 C65 H65 119.0 . . ?
C61 C66 C65 118.8(4) . . ?
C61 C66 H66 120.6 . . ?
C65 C66 H66 120.6 . . ?
C70 C67 C68 108.2(5) . . ?
C70 C67 C50 111.9(5) . . ?
C68 C67 C50 109.0(4) . . ?
C70 C67 C69 109.4(5) . . ?
C68 C67 C69 109.0(5) . . ?
C50 C67 C69 109.2(4) . . ?
C67 C68 H68A 109.5 . . ?
C67 C68 H68B 109.5 . . ?
H68A C68 H68B 109.5 . . ?
C67 C68 H68C 109.5 . . ?
H68A C68 H68C 109.5 . . ?
H68B C68 H68C 109.5 . . ?
C67 C69 H69A 109.5 . . ?
C67 C69 H69B 109.5 . . ?
H69A C69 H69B 109.5 . . ?
C67 C69 H69C 109.5 . . ?
H69A C69 H69C 109.5 . . ?
H69B C69 H69C 109.5 . . ?
C67 C70 H70A 109.5 . . ?
C67 C70 H70B 109.5 . . ?
H70A C70 H70B 109.5 . . ?
C67 C70 H70C 109.5 . . ?
H70A C70 H70C 109.5 . . ?
H70B C70 H70C 109.5 . . ?
C57 C71 H71A 109.5 . . ?
C57 C71 H71B 109.5 . . ?
H71A C71 H71B 109.5 . . ?
C57 C71 H71C 109.5 . . ?
H71A C71 H71C 109.5 . . ?
H71B C71 H71C 109.5 . . ?
C58 C72 H72A 109.5 . . ?
C58 C72 H72B 109.5 . . ?
H72A C72 H72B 109.5 . . ?
C58 C72 H72C 109.5 . . ?
H72A C72 H72C 109.5 . . ?
H72B C72 H72C 109.5 . . ?
C76 C73 C74 109.4(5) . . ?
C76 C73 C75 109.2(5) . . ?
C74 C73 C75 108.9(5) . . ?
C76 C73 C64 112.0(4) . . ?
C74 C73 C64 108.0(5) . . ?
C75 C73 C64 109.3(5) . . ?
C73 C74 H74A 109.5 . . ?
C73 C74 H74B 109.5 . . ?
H74A C74 H74B 109.5 . . ?
C73 C74 H74C 109.5 . . ?
H74A C74 H74C 109.5 . . ?
H74B C74 H74C 109.5 . . ?
C73 C75 H75A 109.5 . . ?
C73 C75 H75B 109.5 . . ?
H75A C75 H75B 109.5 . . ?
C73 C75 H75C 109.5 . . ?
H75A C75 H75C 109.5 . . ?
H75B C75 H75C 109.5 . . ?
C73 C76 H76A 109.5 . . ?
C73 C76 H76B 109.5 . . ?
H76A C76 H76B 109.5 . . ?
C73 C76 H76C 109.5 . . ?
H76A C76 H76C 109.5 . . ?
H76B C76 H76C 109.5 . . ?
Cl2 C77 Cl1 116.0(9) . . ?
Cl2 C77 H77A 108.3 . . ?
Cl1 C77 H77A 108.3 . . ?
Cl2 C77 H77B 108.3 . . ?
Cl1 C77 H77B 108.3 . . ?
H77A C77 H77B 107.4 . . ?
Cl2A C77A Cl1A 117(2) . . ?
Cl2A C77A H77C 108.1 . . ?
Cl1A C77A H77C 108.1 . . ?
Cl2A C77A H77D 108.1 . . ?
Cl1A C77A H77D 108.1 . . ?
H77C C77A H77D 107.3 . . ?

loop_
_geom_bond_atom_site_label_1
_geom_bond_atom_site_label_2
_geom_bond_distance
_geom_bond_site_symmetry_2
_geom_bond_publ_flag
Ir1 C25 2.038(4) . ?
Ir1 C54 2.039(4) . ?
Ir1 C1 2.040(4) . ?
Ir1 C48 2.084(4) . ?
Ir1 C13 2.085(4) . ?
Ir1 C19 2.086(5) . ?
N1 C1 1.351(5) . ?
N1 C2 1.389(6) . ?
N1 C14 1.463(6) . ?
N2 C1 1.366(6) . ?
N2 C7 1.403(6) . ?
N2 C8 1.445(5) . ?
N3 C25 1.386(6) . ?
N3 C26 1.394(6) . ?
N3 C24 1.425(6) . ?
N4 C25 1.367(6) . ?
N4 C31 1.395(6) . ?
N4 C32 1.431(6) . ?
N5 C54 1.369(6) . ?
N5 C55 1.400(6) . ?
N5 C53 1.418(6) . ?
N6 C54 1.347(6) . ?
N6 C60 1.386(6) . ?
N6 C61 1.445(6) . ?
C2 C3 1.396(6) . ?
C2 C7 1.396(6) . ?
C3 C4 1.382(8) . ?
C3 H3 0.9400 . ?
C4 C5 1.394(8) . ?
C4 H4 0.9400 . ?
C5 C6 1.393(7) . ?
C5 H5 0.9400 . ?
C6 C7 1.382(7) . ?
C6 H6 0.9400 . ?
C8 C9 1.379(6) . ?
C8 C13 1.386(6) . ?
C9 C10 1.413(6) . ?
C9 H9 0.9400 . ?
C10 C11 1.379(7) . ?
C10 C15 1.534(6) . ?
C11 C12 1.391(7) . ?
C11 H11 0.9400 . ?
C12 C13 1.397(6) . ?
C12 H12 0.9400 . ?
C14 H14A 0.9700 . ?
C14 H14B 0.9700 . ?
C14 H14C 0.9700 . ?
C15 C18 1.521(9) . ?
C15 C17 1.525(9) . ?
C15 C16 1.561(10) . ?
C16 H16A 0.9700 . ?
C16 H16B 0.9700 . ?
C16 H16C 0.9700 . ?
C17 H17A 0.9700 . ?
C17 H17B 0.9700 . ?
C17 H17C 0.9700 . ?
C18 H18A 0.9700 . ?
C18 H18B 0.9700 . ?
C18 H18C 0.9700 . ?
C19 C20 1.395(6) . ?
C19 C24 1.400(6) . ?
C20 C21 1.405(7) . ?
C20 H20 0.9400 . ?
C21 C22 1.398(7) . ?
C21 C38 1.537(6) . ?
C22 C23 1.393(7) . ?
C22 H22 0.9400 . ?
C23 C24 1.376(7) . ?
C23 H23 0.9400 . ?
C26 C31 1.392(7) . ?
C26 C27 1.399(7) . ?
C27 C28 1.425(7) . ?
C27 H27 0.9400 . ?
C28 C29 1.404(8) . ?
C28 C42 1.487(8) . ?
C29 C30 1.393(7) . ?
C29 C43 1.504(7) . ?
C30 C31 1.395(6) . ?
C30 H30 0.9400 . ?
C32 C37 1.376(7) . ?
C32 C33 1.389(6) . ?
C33 C34 1.389(8) . ?
C33 H33 0.9400 . ?
C34 C35 1.382(8) . ?
C34 H34 0.9400 . ?
C35 C36 1.401(7) . ?
C35 C44 1.540(7) . ?
C36 C37 1.386(7) . ?
C36 H36 0.9400 . ?
C37 H37 0.9400 . ?
C38 C39 1.518(9) . ?
C38 C41 1.533(8) . ?
C38 C40 1.539(9) . ?
C39 H39A 0.9700 . ?
C39 H39B 0.9700 . ?
C39 H39C 0.9700 . ?
C40 H40A 0.9700 . ?
C40 H40B 0.9700 . ?
C40 H40C 0.9700 . ?
C41 H41A 0.9700 . ?
C41 H41B 0.9700 . ?
C41 H41C 0.9700 . ?
C42 H42A 0.9700 . ?
C42 H42B 0.9700 . ?
C42 H42C 0.9700 . ?
C43 H43A 0.9700 . ?
C43 H43B 0.9700 . ?
C43 H43C 0.9700 . ?
C44 C45 1.516(9) . ?
C44 C47 1.527(9) . ?
C44 C46 1.542(9) . ?
C45 H45A 0.9700 . ?
C45 H45B 0.9700 . ?
C45 H45C 0.9700 . ?
C46 H46A 0.9700 . ?
C46 H46B 0.9700 . ?
C46 H46C 0.9700 . ?
C47 H47A 0.9700 . ?
C47 H47B 0.9700 . ?
C47 H47C 0.9700 . ?
C48 C49 1.381(6) . ?
C48 C53 1.418(7) . ?
C49 C50 1.406(7) . ?
C49 H49 0.9400 . ?
C50 C51 1.391(7) . ?
C50 C67 1.540(7) . ?
C51 C52 1.381(7) . ?
C51 H51 0.9400 . ?
C52 C53 1.384(6) . ?
C52 H52 0.9400 . ?
C55 C56 1.384(7) . ?
C55 C60 1.396(6) . ?
C56 C57 1.402(8) . ?
C56 H56 0.9400 . ?
C57 C58 1.419(8) . ?
C57 C71 1.490(8) . ?
C58 C59 1.376(8) . ?
C58 C72 1.514(8) . ?
C59 C60 1.388(7) . ?
C59 H59 0.9400 . ?
C61 C62 1.356(7) . ?
C61 C66 1.377(7) . ?
C62 C63 1.384(8) . ?
C62 H62 0.9400 . ?
C63 C64 1.375(8) . ?
C63 H63 0.9400 . ?
C64 C65 1.389(7) . ?
C64 C73 1.540(6) . ?
C65 C66 1.385(7) . ?
C65 H65 0.9400 . ?
C66 H66 0.9400 . ?
C67 C70 1.527(8) . ?
C67 C68 1.528(8) . ?
C67 C69 1.541(8) . ?
C68 H68A 0.9700 . ?
C68 H68B 0.9700 . ?
C68 H68C 0.9700 . ?
C69 H69A 0.9700 . ?
C69 H69B 0.9700 . ?
C69 H69C 0.9700 . ?
C70 H70A 0.9700 . ?
C70 H70B 0.9700 . ?
C70 H70C 0.9700 . ?
C71 H71A 0.9700 . ?
C71 H71B 0.9700 . ?
C71 H71C 0.9700 . ?
C72 H72A 0.9700 . ?
C72 H72B 0.9700 . ?
C72 H72C 0.9700 . ?
C73 C76 1.521(8) . ?
C73 C74 1.533(8) . ?
C73 C75 1.540(9) . ?
C74 H74A 0.9700 . ?
C74 H74B 0.9700 . ?
C74 H74C 0.9700 . ?
C75 H75A 0.9700 . ?
C75 H75B 0.9700 . ?
C75 H75C 0.9700 . ?
C76 H76A 0.9700 . ?
C76 H76B 0.9700 . ?
C76 H76C 0.9700 . ?
C77 Cl2 1.692(13) . ?
C77 Cl1 1.718(14) . ?
C77 H77A 0.9800 . ?
C77 H77B 0.9800 . ?
C77A Cl2A 1.75(2) . ?
C77A Cl1A 1.75(2) . ?
C77A H77C 0.9800 . ?
C77A H77D 0.9800 . ?
